data_7711650
loop_
_publ_author_name
'Wang, Junbei'
'Zhou, Xianju'
'Xiang, Guotao'
'Jiang, Sha'
'Li, Li'
'Wang, Yongjie'
'Li, Yanhong'
'Jing, Chuan'
'Yao, Lu'
'Yang, Hongmei'
'Huang, Yanhao'
'Wang, Feng'

_publ_section_title
;
 The explanation of abnormal thermal quenching of the charge transfer band
 based on thermally coupled levels and applications as temperature sensing
 probes.
;
_journal_name_full 'Dalton transactions (Cambridge, England : 2003)'
_journal_paper_doi 10.1039/d2dt02744e
_journal_year 2022
_chemical_formula_moiety 'C14 H10 Cl2 Cu1 F1 N5'
_chemical_formula_sum 'C14 H10 Cl2 Cu F N5'
_chemical_formula_weight 401.72
_space_group_IT_number 14
_space_group_name_Hall '-P 2yn'
_space_group_name_H-M_alt 'P 1 21/n 1'
_symmetry_cell_setting monoclinic
_symmetry_space_group_name_H-M 'P 1 21/n 1'
_atom_sites_solution_hydrogens difmap
_atom_sites_solution_primary other
_audit_update_record
;
2022-07-16 deposited with the CCDC.	2022-10-18 downloaded from the CCDC.
;
_cell_angle_alpha 90
_cell_angle_beta 94.399(15)
_cell_angle_gamma 90
_cell_formula_units_Z 4
_cell_length_a 7.802(4)
_cell_length_b 14.426(9)
_cell_length_c 13.723(8)
_cell_measurement_reflns_used 172
_cell_measurement_temperature 295
_cell_measurement_theta_max 20
_cell_measurement_theta_min 10
_cell_volume 1540.0(15)
_computing_cell_refinement 'Apex2 (Bruker AXS, 2006)'
_computing_data_collection 'Apex2 (Bruker AXS, 2006)'
_computing_data_reduction 'Apex2 (Bruker AXS, 2006)'
_computing_molecular_graphics 'CAMERON (Watkin et al., 1996)'
_computing_publication_material 'CRYSTALS (Betteridge et al., 2003)'
_computing_structure_refinement 'CRYSTALS (Betteridge et al., 2003)'
_computing_structure_solution 'Superflip (Palatinus & Chapuis, 2007)'
_diffrn_ambient_temperature 295
_diffrn_measured_fraction_theta_full 0.988
_diffrn_measured_fraction_theta_max 0.980
_diffrn_measurement_device Area
_diffrn_measurement_device_type 'Bruker Kappa Apex2'
_diffrn_measurement_method '\f & \w scans'
_diffrn_radiation_monochromator graphite
_diffrn_radiation_type 'Mo K\a'
_diffrn_radiation_wavelength 0.71073
_diffrn_reflns_av_R_equivalents 0.058
_diffrn_reflns_limit_h_max 9
_diffrn_reflns_limit_h_min -7
_diffrn_reflns_limit_k_max 17
_diffrn_reflns_limit_k_min -17
_diffrn_reflns_limit_l_max 16
_diffrn_reflns_limit_l_min -16
_diffrn_reflns_number 10474
_diffrn_reflns_theta_full 25.044
_diffrn_reflns_theta_max 25.818
_diffrn_reflns_theta_min 2.051
_diffrn_standards_number 0
_exptl_absorpt_coefficient_mu 1.780
_exptl_absorpt_correction_T_max 0.75
_exptl_absorpt_correction_T_min 0.74
_exptl_absorpt_correction_type numerical
_exptl_absorpt_process_details
; 
 Analytical Absorption (De Meulenaer & Tompa, 1965) 
;
_exptl_crystal_colour green
_exptl_crystal_density_diffrn 1.733
_exptl_crystal_density_method 'not measured'
_exptl_crystal_description prism
_exptl_crystal_F_000 804
_exptl_crystal_size_max 0.220
_exptl_crystal_size_mid 0.170
_exptl_crystal_size_min 0.160
_refine_diff_density_max 0.54
_refine_diff_density_min -0.45
_refine_ls_extinction_method None
_refine_ls_goodness_of_fit_ref 1.0000
_refine_ls_hydrogen_treatment constr
_refine_ls_matrix_type full
_refine_ls_number_parameters 208
_refine_ls_number_reflns 2158
_refine_ls_number_restraints 0
_refine_ls_R_factor_all 0.0767
_refine_ls_R_factor_gt 0.0455
_refine_ls_shift/su_max 0.0002440
_refine_ls_shift/su_mean 0.0000256
_refine_ls_structure_factor_coef Fsqd
_refine_ls_weighting_details
;
 Method, part 1, Chebychev polynomial, (Watkin, 1994, Prince, 1982) 
 [weight] = 1.0/[A~0~*T~0~(x)+A~1~*T~1~(x) ... +A~n-1~]*T~n-1~(x)] 
 where A~i~ are the Chebychev coefficients listed below and x= Fcalc/Fmax 
 Method = Robust Weighting (Prince, 1982) 
 W = [weight] * [1-(deltaF/6*sigmaF)^2^]^2^ 
 A~i~ are: 
 2.29 2.67 0.888 
;
_refine_ls_weighting_scheme calc
_refine_ls_wR_factor_all 0.0912
_refine_ls_wR_factor_gt 0.0772
_refine_ls_wR_factor_ref 0.0772
_reflns_limit_h_max 9
_reflns_limit_h_min -9
_reflns_limit_k_max 17
_reflns_limit_k_min 0
_reflns_limit_l_max 16
_reflns_limit_l_min 0
_reflns_number_gt 2158
_reflns_number_total 2913
_reflns_threshold_expression I>2.0\s(I)
_oxford_diffrn_Wilson_B_factor 2.52
_oxford_diffrn_Wilson_scale 67.22
_oxford_refine_ls_r_factor_ref 0.0455
_oxford_refine_ls_scale 0.11824(4)
_oxford_reflns_number_all 2903
_oxford_reflns_threshold_expression_ref I>2.0\s(I)
_cod_data_source_file d2dt02744e2.cif
_cod_data_source_block I_CCDC1
_cod_depositor_comments
;
The following automatic conversions were performed:

data item '_atom_sites_solution_primary' value 'Other' was changed to
'other' in accordance with the
/home/data/users/saulius/crontab/automatic-downloads/rss-feeds/RSC/lib/dictionaries/cif_core.dic
dictionary named 'cif_core.dic' version 2.4.2 last updated on
2011-04-26.

Automatic conversion script
Id: cif_fix_values 7556 2019-12-06 15:28:31Z antanas 
;
_cod_original_cell_volume 1539.9(15)
_cod_original_sg_symbol_H-M 'P 1 21/n 1 '
_cod_original_formula_sum 'C14 H10 Cl2 Cu1 F1 N5'
_cod_database_code 7711650

loop_
_symmetry_equiv_pos_as_xyz
x,y,z
-x,-y,-z
-x+1/2,y+1/2,-z+1/2
x+1/2,-y+1/2,z+1/2

loop_
_atom_site_label
_atom_site_type_symbol
_atom_site_fract_x
_atom_site_fract_y
_atom_site_fract_z
_atom_site_U_iso_or_equiv
_atom_site_occupancy
_atom_site_adp_type
_atom_site_refinement_flags_posn
_atom_site_refinement_flags_adp
_atom_site_refinement_flags_occupancy
_atom_site_disorder_assembly
_atom_site_disorder_group
_atom_site_attached_hydrogens
Cu1 Cu 0.49851(7) 0.70947(4) 0.36860(4) 0.0338 1.0000 Uani . . . . . .
Cl1 Cl 0.75511(16) 0.81303(8) 0.33760(9) 0.0477 1.0000 Uani . . . . . .
Cl2 Cl 0.37493(16) 0.69191(8) 0.21735(8) 0.0454 1.0000 Uani . . . . . .
N1 N 0.6151(4) 0.5872(2) 0.3822(2) 0.0297 1.0000 Uani . . . . . .
N2 N 0.7339(5) 0.4514(2) 0.3272(3) 0.0355 1.0000 Uani . . . . . .
N3 N 0.6327(4) 0.6224(2) 0.5498(2) 0.0298 1.0000 Uani . . . . . .
N4 N 0.5455(4) 0.6980(2) 0.5104(2) 0.0306 1.0000 Uani . . . . . .
N5 N 0.3718(5) 0.8233(3) 0.4148(3) 0.0381 1.0000 Uani . . . . . .
C1 C 0.6486(6) 0.5290(3) 0.3123(3) 0.0351 1.0000 Uani . . . . . .
C2 C 0.7969(5) 0.4252(3) 0.4204(3) 0.0326 1.0000 Uani . . . . . .
C3 C 0.8923(6) 0.3432(3) 0.4333(4) 0.0414 1.0000 Uani . . . . . .
C4 C 0.9500(6) 0.3195(3) 0.5254(4) 0.0470 1.0000 Uani . . . . . .
C5 C 0.9195(6) 0.3739(4) 0.6053(4) 0.0453 1.0000 Uani . . . . . .
C6 C 0.8243(6) 0.4547(3) 0.5920(3) 0.0342 1.0000 Uani . . . . . .
C7 C 0.7639(5) 0.4819(3) 0.4987(3) 0.0291 1.0000 Uani . . . . . .
C8 C 0.6685(5) 0.5660(3) 0.4778(3) 0.0256 1.0000 Uani . . . . . .
C9 C 0.4924(6) 0.7620(3) 0.5642(3) 0.0383 1.0000 Uani . . . . . .
C10 C 0.3984(6) 0.8360(3) 0.5119(4) 0.0387 1.0000 Uani . . . . . .
C11 C 0.3412(7) 0.9158(3) 0.5538(4) 0.0497 1.0000 Uani . . . . . .
C12 C 0.2584(8) 0.9825(4) 0.4992(5) 0.0642 1.0000 Uani . . . . . .
C13 C 0.2320(8) 0.9684(4) 0.4016(5) 0.0677 1.0000 Uani . . . . . .
C14 C 0.2901(7) 0.8880(4) 0.3608(4) 0.0540 1.0000 Uani . . . . . .
F1 F 0.3751(5) 0.9263(2) 0.6505(3) 0.0725 1.0000 Uani . . . . . .
H11 H 0.6102 0.5442 0.2481 0.0422 1.0000 Uiso R . . . . .
H21 H 0.7480 0.4156 0.2780 0.0430 1.0000 Uiso R . . . . .
H31 H 0.9135 0.3064 0.3802 0.0500 1.0000 Uiso R . . . . .
H41 H 1.0136 0.2659 0.5356 0.0569 1.0000 Uiso R . . . . .
H51 H 0.9619 0.3561 0.6677 0.0548 1.0000 Uiso R . . . . .
H61 H 0.8005 0.4906 0.6452 0.0421 1.0000 Uiso R . . . . .
H91 H 0.5122 0.7612 0.6313 0.0461 1.0000 Uiso R . . . . .
H121 H 0.2223 1.0366 0.5280 0.0789 1.0000 Uiso R . . . . .
H131 H 0.1760 1.0127 0.3619 0.0839 1.0000 Uiso R . . . . .
H141 H 0.2724 0.8788 0.2938 0.0641 1.0000 Uiso R . . . . .

loop_
_atom_site_aniso_label
_atom_site_aniso_U_11
_atom_site_aniso_U_22
_atom_site_aniso_U_33
_atom_site_aniso_U_23
_atom_site_aniso_U_13
_atom_site_aniso_U_12
Cu1 0.0407(3) 0.0290(3) 0.0317(3) 0.0019(2) 0.0024(2) 0.0049(3)
Cl1 0.0479(7) 0.0443(7) 0.0496(7) 0.0188(5) -0.0047(5) -0.0061(5)
Cl2 0.0521(7) 0.0457(7) 0.0367(6) 0.0053(5) -0.0069(5) -0.0061(6)
N1 0.0317(19) 0.0315(19) 0.0265(18) -0.0014(14) 0.0057(15) -0.0005(15)
N2 0.045(2) 0.031(2) 0.032(2) -0.0092(16) 0.0100(17) 0.0073(17)
N3 0.036(2) 0.0256(18) 0.0280(18) 0.0006(14) 0.0034(15) 0.0066(15)
N4 0.0351(19) 0.0226(18) 0.0348(19) -0.0035(15) 0.0076(15) 0.0006(15)
N5 0.033(2) 0.032(2) 0.049(2) 0.0015(17) 0.0015(17) -0.0021(16)
C1 0.040(3) 0.039(3) 0.028(2) -0.0018(19) 0.0094(19) -0.002(2)
C2 0.033(2) 0.034(2) 0.032(2) 0.0017(18) 0.0095(19) -0.0049(19)
C3 0.036(3) 0.032(3) 0.057(3) -0.004(2) 0.015(2) 0.000(2)
C4 0.037(3) 0.035(3) 0.069(4) 0.010(2) 0.004(2) 0.007(2)
C5 0.033(3) 0.051(3) 0.051(3) 0.018(2) 0.000(2) -0.003(2)
C6 0.035(3) 0.034(3) 0.034(2) 0.0073(19) 0.005(2) 0.0018(19)
C7 0.021(2) 0.034(2) 0.033(2) 0.0041(18) 0.0077(17) -0.0017(17)
C8 0.019(2) 0.035(2) 0.024(2) 0.0005(17) 0.0072(16) -0.0002(17)
C9 0.041(3) 0.037(3) 0.037(2) -0.007(2) 0.008(2) 0.005(2)
C10 0.036(3) 0.035(3) 0.047(3) 0.000(2) 0.011(2) 0.001(2)
C11 0.046(3) 0.032(3) 0.073(4) -0.014(2) 0.015(3) 0.007(2)
C12 0.061(4) 0.035(3) 0.098(5) -0.009(3) 0.012(4) 0.011(3)
C13 0.063(4) 0.036(3) 0.104(5) 0.013(3) 0.002(4) 0.018(3)
C14 0.053(3) 0.044(3) 0.064(4) 0.007(3) 0.002(3) 0.006(3)
F1 0.091(3) 0.061(2) 0.067(2) -0.0241(17) 0.0162(19) 0.0199(19)

loop_
_atom_type_symbol
_atom_type_scat_dispersion_real
_atom_type_scat_dispersion_imag
_atom_type_scat_Cromer_Mann_a1
_atom_type_scat_Cromer_Mann_b1
_atom_type_scat_Cromer_Mann_a2
_atom_type_scat_Cromer_Mann_b2
_atom_type_scat_Cromer_Mann_a3
_atom_type_scat_Cromer_Mann_b3
_atom_type_scat_Cromer_Mann_a4
_atom_type_scat_Cromer_Mann_b4
_atom_type_scat_Cromer_Mann_c
_atom_type_scat_source
C 0.0033 0.0016 2.3100 20.8439 1.0200 10.2075 1.5886 0.5687 0.8650 51.6512 0.2156 'International Tables Vol C 4.2.6.8 and 6.1.1.4'
H 0.0000 0.0000 0.4930 10.5109 0.3229 26.1257 0.1402 3.1424 0.0408 57.7998 0.0030 'International Tables Vol C 4.2.6.8 and 6.1.1.4'
N 0.0061 0.0033 12.2126 0.0057 3.1322 9.8933 2.0125 28.9975 1.1663 0.5826 -11.5290 'International Tables Vol C 4.2.6.8 and 6.1.1.4'
O 0.0106 0.0060 3.0485 13.2771 2.2868 5.7011 1.5463 0.3239 0.8670 32.9089 0.2508 'International Tables Vol C 4.2.6.8 and 6.1.1.4'
F 0.0171 0.0103 3.5392 10.2825 2.6412 4.2944 1.5170 0.2615 1.0243 26.1476 0.2776 'International Tables Vol C 4.2.6.8 and 6.1.1.4'
Cl 0.1484 0.1585 11.4604 0.0104 7.1964 1.1662 6.2556 18.5194 1.6455 47.7784 -9.5574 'International Tables Vol C 4.2.6.8 and 6.1.1.4'
Cu 0.3201 1.2651 13.3380 3.5828 7.1676 0.2470 5.6158 11.3966 1.6735 64.8126 1.1910 'International Tables Vol C 4.2.6.8 and 6.1.1.4'

loop_
_geom_angle_atom_site_label_1
_geom_angle_site_symmetry_1
_geom_angle_atom_site_label_2
_geom_angle_site_symmetry_2
_geom_angle_atom_site_label_3
_geom_angle_site_symmetry_3
_geom_angle
_geom_angle_publ_flag
Cl1 . Cu1 . Cl2 . 101.48(5) yes
Cl1 . Cu1 . N1 . 100.10(12) yes
Cl2 . Cu1 . N1 . 98.53(11) yes
Cl1 . Cu1 . N4 . 97.19(11) yes
Cl2 . Cu1 . N4 . 161.32(11) yes
N1 . Cu1 . N4 . 77.42(14) yes
Cl1 . Cu1 . N5 . 89.18(12) yes
Cl2 . Cu1 . N5 . 101.22(12) yes
N1 . Cu1 . N5 . 156.04(15) yes
N4 . Cu1 . N5 . 79.53(15) yes
Cu1 . N1 . C1 . 127.9(3) yes
Cu1 . N1 . C8 . 112.9(3) yes
C1 . N1 . C8 . 119.3(4) yes
C1 . N2 . C2 . 121.1(4) yes
C1 . N2 . H21 . 118.9 no
C2 . N2 . H21 . 120.0 no
N4 . N3 . C8 . 108.6(3) yes
N3 . N4 . Cu1 . 120.5(2) yes
N3 . N4 . C9 . 121.4(4) yes
Cu1 . N4 . C9 . 118.1(3) yes
Cu1 . N5 . C10 . 112.0(3) yes
Cu1 . N5 . C14 . 128.1(4) yes
C10 . N5 . C14 . 119.2(4) yes
N1 . C1 . N2 . 124.0(4) yes
N1 . C1 . H11 . 118.0 no
N2 . C1 . H11 . 118.0 no
N2 . C2 . C3 . 119.6(4) yes
N2 . C2 . C7 . 118.6(4) yes
C3 . C2 . C7 . 121.8(4) yes
C2 . C3 . C4 . 117.8(4) yes
C2 . C3 . H31 . 120.6 no
C4 . C3 . H31 . 121.6 no
C3 . C4 . C5 . 122.2(5) yes
C3 . C4 . H41 . 119.3 no
C5 . C4 . H41 . 118.5 no
C4 . C5 . C6 . 119.7(4) yes
C4 . C5 . H51 . 120.2 no
C6 . C5 . H51 . 120.1 no
C5 . C6 . C7 . 120.0(4) yes
C5 . C6 . H61 . 120.3 no
C7 . C6 . H61 . 119.8 no
C2 . C7 . C6 . 118.6(4) yes
C2 . C7 . C8 . 117.7(4) yes
C6 . C7 . C8 . 123.8(4) yes
C7 . C8 . N1 . 119.3(4) yes
C7 . C8 . N3 . 120.2(4) yes
N1 . C8 . N3 . 120.5(4) yes
N4 . C9 . C10 . 114.9(4) yes
N4 . C9 . H91 . 122.3 no
C10 . C9 . H91 . 122.8 no
C9 . C10 . N5 . 115.0(4) yes
C9 . C10 . C11 . 125.1(5) yes
N5 . C10 . C11 . 119.9(5) yes
C10 . C11 . C12 . 121.3(6) yes
C10 . C11 . F1 . 117.5(5) yes
C12 . C11 . F1 . 121.1(5) yes
C11 . C12 . C13 . 118.1(5) yes
C11 . C12 . H121 . 120.6 no
C13 . C12 . H121 . 121.3 no
C12 . C13 . C14 . 119.9(5) yes
C12 . C13 . H131 . 120.5 no
C14 . C13 . H131 . 119.7 no
C13 . C14 . N5 . 121.7(6) yes
C13 . C14 . H141 . 119.6 no
N5 . C14 . H141 . 118.7 no

loop_
_geom_bond_atom_site_label_1
_geom_bond_site_symmetry_1
_geom_bond_atom_site_label_2
_geom_bond_site_symmetry_2
_geom_bond_distance
_geom_bond_publ_flag
Cu1 . Cl1 . 2.5595(16) yes
Cu1 . Cl2 . 2.2349(17) yes
Cu1 . N1 . 1.986(4) yes
Cu1 . N4 . 1.959(4) yes
Cu1 . N5 . 2.043(4) yes
N1 . C1 . 1.315(5) yes
N1 . C8 . 1.380(5) yes
N2 . C1 . 1.310(6) yes
N2 . C2 . 1.387(6) yes
N2 . H21 . 0.863 no
N3 . N4 . 1.374(5) yes
N3 . C8 . 1.326(5) yes
N4 . C9 . 1.271(5) yes
N5 . C10 . 1.346(6) yes
N5 . C14 . 1.324(6) yes
C1 . H11 . 0.935 no
C2 . C3 . 1.402(6) yes
C2 . C7 . 1.390(6) yes
C3 . C4 . 1.352(7) yes
C3 . H31 . 0.925 no
C4 . C5 . 1.384(7) yes
C4 . H41 . 0.924 no
C5 . C6 . 1.387(6) yes
C5 . H51 . 0.930 no
C6 . C7 . 1.386(6) yes
C6 . H61 . 0.925 no
C7 . C8 . 1.442(6) yes
C9 . C10 . 1.454(6) yes
C9 . H91 . 0.922 no
C10 . C11 . 1.376(6) yes
C11 . C12 . 1.354(8) yes
C11 . F1 . 1.341(6) yes
C12 . C13 . 1.354(9) yes
C12 . H121 . 0.928 no
C13 . C14 . 1.379(8) yes
C13 . H131 . 0.928 no
C14 . H141 . 0.930 no
